data_4023406
loop_
_publ_author_name
'Jos\'e M. Concell\'on'
'Humberto Rodr\'iguez-Solla'
'Carmen M\'ejica'
'Elena G. Blanco'
'Santiago Garc\'ia-Granda'
'M. Rosario D\'iaz'

_publ_section_title
;
 CrCl~2~-Promoted Stereospecific and Stereoselective Alkyl- and
 Silylcyclopropanation of \a,\b-Unsaturated Amides
;
_journal_name_full 'Journal of Organic Chemistry'
_journal_page_first 3828
_journal_page_last 3836
_journal_paper_doi 10.1021/jo800103t
_journal_volume 73
_journal_year 2008
_chemical_formula_moiety 'C20 H39 N O Si'
_chemical_formula_sum 'C20 H39 N O Si'
_chemical_formula_weight 337.61
_chemical_name_systematic
;
 ?
;
_space_group_IT_number 14
_symmetry_cell_setting monoclinic
_symmetry_space_group_name_Hall '-P 2ybc'
_symmetry_space_group_name_H-M 'P 1 21/c 1'
_atom_sites_solution_hydrogens geom
_atom_sites_solution_primary direct
_atom_sites_solution_secondary difmap
_audit_creation_method SHELXL-97
_cell_angle_alpha 90.00
_cell_angle_beta 95.899(2)
_cell_angle_gamma 90.00
_cell_formula_units_Z 4
_cell_length_a 18.5294(8)
_cell_length_b 11.6563(4)
_cell_length_c 10.6108(4)
_cell_measurement_reflns_used 4709
_cell_measurement_temperature 293(2)
_cell_measurement_theta_max 61.13
_cell_measurement_theta_min 2.40
_cell_volume 2279.63(15)
_computing_cell_refinement 'HKL Scalepack (Otwinowski & Minor 1997)'
_computing_data_collection 'Collect (Nonius BV, 1997-2000)'
_computing_data_reduction 'HKL Denzo and Scalepack (Otwinowski & Minor 1997)'
_computing_molecular_graphics 'PLATON (Spek, 2001)'
_computing_publication_material 'SHELX-97 (Sheldrick, 1997)'
_computing_structure_refinement 'SHELXL-97 (Sheldrick, 1997)'
_computing_structure_solution 'SHELXS-97 (Sheldrick, 1990)'
_diffrn_ambient_temperature 293(2)
_diffrn_measured_fraction_theta_full 0.780
_diffrn_measured_fraction_theta_max 0.780
_diffrn_measurement_device '95mm CCD camera on \k-goniostat'
_diffrn_measurement_device_type KappaCCD
_diffrn_measurement_method CCD
_diffrn_orient_matrix_type X=UH
_diffrn_orient_matrix_UB_11 -0.09032
_diffrn_orient_matrix_UB_12 -0.00951
_diffrn_orient_matrix_UB_13 -0.02706
_diffrn_orient_matrix_UB_21 -0.00306
_diffrn_orient_matrix_UB_22 -0.07718
_diffrn_orient_matrix_UB_23 0.03734
_diffrn_orient_matrix_UB_31 -0.02154
_diffrn_orient_matrix_UB_32 0.02238
_diffrn_orient_matrix_UB_33 0.04450
_diffrn_radiation_monochromator graphite
_diffrn_radiation_source 'fine-focus sealed tube'
_diffrn_radiation_type CuK\a
_diffrn_radiation_wavelength 1.54184
_diffrn_reflns_av_R_equivalents 0.0373
_diffrn_reflns_av_sigmaI/netI 0.1044
_diffrn_reflns_limit_h_max 19
_diffrn_reflns_limit_h_min -19
_diffrn_reflns_limit_k_max 10
_diffrn_reflns_limit_k_min -12
_diffrn_reflns_limit_l_max 11
_diffrn_reflns_limit_l_min -11
_diffrn_reflns_number 4579
_diffrn_reflns_theta_full 61.11
_diffrn_reflns_theta_max 61.11
_diffrn_reflns_theta_min 2.40
_exptl_absorpt_coefficient_mu 0.925
_exptl_absorpt_correction_T_max 1.000
_exptl_absorpt_correction_T_min 0.862
_exptl_absorpt_correction_type multi-scan
_exptl_absorpt_process_details
;
multi-scan from symmetry-related measurements 
 Sortav (Blessing 1995)
;
_exptl_crystal_colour Colourless
_exptl_crystal_density_diffrn 0.984
_exptl_crystal_density_meas ?
_exptl_crystal_density_method 'not measured'
_exptl_crystal_description Prismatic
_exptl_crystal_F_000 752
_exptl_crystal_size_max 0.25
_exptl_crystal_size_mid 0.10
_exptl_crystal_size_min 0.05
_refine_diff_density_max 0.135
_refine_diff_density_min -0.256
_refine_diff_density_rms 0.046
_refine_ls_extinction_method none
_refine_ls_goodness_of_fit_ref 1.180
_refine_ls_hydrogen_treatment mixed
_refine_ls_matrix_type full
_refine_ls_number_parameters 276
_refine_ls_number_reflns 2721
_refine_ls_number_restraints 0
_refine_ls_restrained_S_all 1.180
_refine_ls_R_factor_all 0.1212
_refine_ls_R_factor_gt 0.0579
_refine_ls_shift/su_max 0.003
_refine_ls_shift/su_mean 0.000
_refine_ls_structure_factor_coef Fsqd
_refine_ls_weighting_details 'calc w=1/[\s^2^(Fo^2^)+(0.0200P)^2^+0.0000P] where P=(Fo^2^+2Fc^2^)/3'
_refine_ls_weighting_scheme calc
_refine_ls_wR_factor_gt 0.1094
_refine_ls_wR_factor_ref 0.1329
_reflns_number_gt 1387
_reflns_number_total 2721
_reflns_threshold_expression >2sigma(I)
_cod_data_source_file jo800103t-File001.cif
_cod_data_source_block 4g
_cod_depositor_comments
;
The following automatic conversions were performed:
'_symmetry_cell_setting' value 'Monoclinic' changed to 'monoclinic'
according to '/home/saulius/struct/CIF-dictionaries/cif_core.dic'
dictionary named 'cif_core.dic' version 2.4.1 from 2010-06-29.

Automatic conversion script
Id: cif_fix_enum 1527 2010-12-29 10:47:43Z saulius 

The following automatic conversions were performed:

'_exptl_crystal_density_meas' value 'none' was changed to '?' - the
value is perceived as not measured.

Automatic conversion script
Id: cif_fix_values 3008 2015-01-20 13:52:24Z robertas 
;
_cod_original_sg_symbol_H-M 'P 21/c'
_cod_database_code 4023406

loop_
_symmetry_equiv_pos_as_xyz
'x, y, z'
'-x, y+1/2, -z+1/2'
'-x, -y, -z'
'x, -y-1/2, z-1/2'

loop_
_atom_site_label
_atom_site_type_symbol
_atom_site_fract_x
_atom_site_fract_y
_atom_site_fract_z
_atom_site_U_iso_or_equiv
_atom_site_adp_type
_atom_site_occupancy
_atom_site_symmetry_multiplicity
_atom_site_calc_flag
_atom_site_refinement_flags
_atom_site_disorder_assembly
_atom_site_disorder_group
Si1 Si 0.22671(6) 0.00488(9) 0.23828(10) 0.0797(5) Uani 1 1 d . . .
N1 N 0.1034(2) 0.3331(3) 0.1571(3) 0.0773(10) Uani 1 1 d . . .
O1 O 0.17205(13) 0.2129(2) 0.0551(3) 0.0887(9) Uani 1 1 d . . .
C2 C 0.3556(2) 0.3050(4) 0.3120(5) 0.0784(13) Uani 1 1 d . . .
C3 C 0.1631(2) 0.2675(4) 0.1520(4) 0.0713(12) Uani 1 1 d . . .
C4 C 0.2519(2) 0.1479(3) 0.3044(4) 0.0654(12) Uani 1 1 d . . .
C5 C 0.2946(2) 0.2376(3) 0.2432(4) 0.0686(12) Uani 1 1 d . . .
C6 C 0.2181(2) 0.2629(4) 0.2627(4) 0.0674(12) Uani 1 1 d . . .
C7 C 0.0851(3) 0.3944(6) 0.2705(6) 0.1014(19) Uani 1 1 d . . .
C8 C 0.2712(2) -0.0239(3) 0.0922(3) 0.1060(15) Uani 1 1 d . . .
H8A H 0.2572 -0.0984 0.0599 0.159 Uiso 1 1 calc R . .
H8B H 0.3230 -0.0213 0.1117 0.159 Uiso 1 1 calc R . .
H8C H 0.2565 0.0332 0.0295 0.159 Uiso 1 1 calc R . .
C9 C 0.0521(3) 0.3460(5) 0.0435(6) 0.1001(16) Uani 1 1 d . . .
C10 C 0.2598(3) -0.1035(4) 0.3634(4) 0.1022(14) Uani 1 1 d . . .
C11 C 0.4240(3) 0.4940(5) 0.3159(5) 0.151(2) Uani 1 1 d . . .
H11A H 0.4276 0.5663 0.2718 0.181 Uiso 1 1 calc R . .
H11B H 0.4153 0.5103 0.4027 0.181 Uiso 1 1 calc R . .
C12 C 0.4270(3) 0.2425(6) 0.3163(8) 0.123(2) Uani 1 1 d . . .
C13 C 0.3615(2) 0.4230(4) 0.2512(4) 0.1139(16) Uani 1 1 d . . .
H13A H 0.3686 0.4133 0.1625 0.137 Uiso 1 1 calc R . .
H13B H 0.3164 0.4643 0.2554 0.137 Uiso 1 1 calc R . .
C14 C 0.12582(19) -0.0121(3) 0.2060(4) 0.1129(15) Uani 1 1 d . . .
H14A H 0.1036 0.0015 0.2825 0.169 Uiso 1 1 calc R . .
H14B H 0.1147 -0.0886 0.1766 0.169 Uiso 1 1 calc R . .
H14C H 0.1074 0.0420 0.1425 0.169 Uiso 1 1 calc R . .
C15 C 0.1125(6) 0.5168(6) 0.2777(8) 0.139(3) Uani 1 1 d . . .
C16 C -0.0075(2) 0.2567(4) 0.0387(4) 0.1309(18) Uani 1 1 d . . .
H16A H -0.0398 0.2669 -0.0372 0.196 Uiso 1 1 calc R . .
H16B H -0.0340 0.2653 0.1112 0.196 Uiso 1 1 calc R . .
H16C H 0.0135 0.1815 0.0390 0.196 Uiso 1 1 calc R . .
C17 C 0.3414(3) -0.0894(4) 0.4006(4) 0.142(2) Uani 1 1 d . . .
H17A H 0.3670 -0.1004 0.3274 0.213 Uiso 1 1 calc R . .
H17B H 0.3574 -0.1452 0.4640 0.213 Uiso 1 1 calc R . .
H17C H 0.3509 -0.0137 0.4339 0.213 Uiso 1 1 calc R . .
C18 C 0.2198(3) -0.0868(4) 0.4828(4) 0.1419(19) Uani 1 1 d . . .
H18A H 0.1686 -0.0967 0.4610 0.213 Uiso 1 1 calc R . .
H18B H 0.2290 -0.0110 0.5159 0.213 Uiso 1 1 calc R . .
H18C H 0.2368 -0.1425 0.5456 0.213 Uiso 1 1 calc R . .
C19 C 0.4911(4) 0.3138(9) 0.3785(10) 0.154(3) Uani 1 1 d . . .
C20 C 0.2452(3) -0.2263(3) 0.3108(5) 0.183(3) Uani 1 1 d . . .
H20A H 0.1940 -0.2369 0.2897 0.275 Uiso 1 1 calc R . .
H20B H 0.2628 -0.2814 0.3739 0.275 Uiso 1 1 calc R . .
H20C H 0.2699 -0.2367 0.2364 0.275 Uiso 1 1 calc R . .
C21 C 0.4929(4) 0.4280(10) 0.3140(11) 0.173(4) Uani 1 1 d . . .
H18 H 0.3419(14) 0.318(2) 0.399(3) 0.056(11) Uiso 1 1 d . . .
H11 H 0.525(3) 0.256(5) 0.395(7) 0.25(4) Uiso 1 1 d . . .
H14 H 0.0766(16) 0.334(3) -0.034(3) 0.072(13) Uiso 1 1 d . . .
H3 H 0.2985(14) 0.225(2) 0.157(3) 0.047(10) Uiso 1 1 d . . .
H13 H 0.024(2) 0.430(4) 0.059(4) 0.146(17) Uiso 1 1 d . . .
H1 H 0.2624(13) 0.147(2) 0.384(2) 0.036(10) Uiso 1 1 d . . .
H2 H 0.2146(13) 0.312(2) 0.329(2) 0.037(10) Uiso 1 1 d . . .
H12 H 0.434(2) 0.224(4) 0.222(4) 0.14(2) Uiso 1 1 d . . .
H20 H 0.4192(18) 0.164(3) 0.362(3) 0.096(16) Uiso 1 1 d . . .
H24 H 0.525(2) 0.470(4) 0.354(4) 0.115(19) Uiso 1 1 d . . .
H23 H 0.499(4) 0.404(6) 0.219(6) 0.29(5) Uiso 1 1 d . . .
H40 H 0.029(2) 0.406(3) 0.268(4) 0.140(18) Uiso 1 1 d . . .
H46 H 0.096(2) 0.563(4) 0.194(4) 0.16(2) Uiso 1 1 d . . .
H41 H 0.101(2) 0.363(3) 0.335(3) 0.081(17) Uiso 1 1 d . . .
H42 H 0.088(3) 0.551(5) 0.351(5) 0.22(3) Uiso 1 1 d . . .
H45 H 0.167(2) 0.520(4) 0.273(5) 0.15(3) Uiso 1 1 d . . .
H43 H 0.482(3) 0.323(5) 0.480(6) 0.21(4) Uiso 1 1 d . . .

loop_
_atom_site_aniso_label
_atom_site_aniso_U_11
_atom_site_aniso_U_22
_atom_site_aniso_U_33
_atom_site_aniso_U_23
_atom_site_aniso_U_13
_atom_site_aniso_U_12
Si1 0.0999(10) 0.0705(9) 0.0693(9) -0.0029(6) 0.0121(7) -0.0045(7)
N1 0.076(3) 0.083(3) 0.070(3) 0.006(2) -0.001(2) 0.012(2)
O1 0.094(2) 0.106(2) 0.065(2) -0.0121(17) 0.0008(17) 0.0080(16)
C2 0.072(3) 0.082(4) 0.082(4) -0.001(3) 0.011(3) -0.006(3)
C3 0.070(3) 0.077(3) 0.068(4) 0.007(3) 0.012(3) -0.003(3)
C4 0.082(3) 0.065(3) 0.049(3) -0.003(3) 0.009(2) -0.001(2)
C5 0.065(3) 0.081(3) 0.060(3) -0.007(3) 0.007(3) -0.003(2)
C6 0.072(3) 0.065(3) 0.065(3) -0.012(3) 0.007(3) 0.006(2)
C7 0.094(5) 0.128(6) 0.083(5) 0.010(4) 0.012(4) 0.032(4)
C8 0.160(4) 0.092(3) 0.069(3) -0.011(2) 0.027(3) 0.010(3)
C9 0.096(4) 0.102(4) 0.098(5) -0.001(4) -0.011(4) 0.016(3)
C10 0.152(5) 0.073(3) 0.081(3) 0.013(3) 0.011(3) 0.009(3)
C11 0.135(5) 0.140(5) 0.172(6) 0.005(4) -0.004(5) -0.067(5)
C12 0.069(4) 0.133(6) 0.163(7) -0.029(5) -0.006(4) -0.002(4)
C13 0.108(4) 0.107(4) 0.123(4) 0.013(3) -0.006(3) -0.031(3)
C14 0.094(3) 0.116(4) 0.126(4) -0.001(3) -0.002(3) -0.031(3)
C15 0.200(9) 0.086(5) 0.130(7) -0.011(4) 0.005(6) 0.033(5)
C16 0.095(4) 0.153(5) 0.141(5) -0.007(4) -0.009(3) 0.009(3)
C17 0.151(5) 0.154(5) 0.118(4) 0.029(3) -0.002(4) 0.059(4)
C18 0.195(5) 0.146(5) 0.086(4) 0.027(3) 0.024(4) -0.017(4)
C19 0.104(5) 0.142(7) 0.203(10) -0.017(6) -0.042(6) -0.003(5)
C20 0.363(8) 0.049(3) 0.130(5) 0.004(3) -0.008(5) -0.002(4)
C21 0.093(6) 0.205(11) 0.221(10) -0.047(8) 0.011(6) -0.050(6)

loop_
_atom_type_symbol
_atom_type_description
_atom_type_scat_dispersion_real
_atom_type_scat_dispersion_imag
_atom_type_scat_source
C C 0.0181 0.0091 'International Tables Vol C Tables 4.2.6.8 and 6.1.1.4'
H H 0.0000 0.0000 'International Tables Vol C Tables 4.2.6.8 and 6.1.1.4'
N N 0.0311 0.0180 'International Tables Vol C Tables 4.2.6.8 and 6.1.1.4'
O O 0.0492 0.0322 'International Tables Vol C Tables 4.2.6.8 and 6.1.1.4'
Si Si 0.2541 0.3302 'International Tables Vol C Tables 4.2.6.8 and 6.1.1.4'

loop_
_geom_angle_atom_site_label_1
_geom_angle_atom_site_label_2
_geom_angle_atom_site_label_3
_geom_angle
_geom_angle_site_symmetry_1
_geom_angle_site_symmetry_3
_geom_angle_publ_flag
C4 Si1 C8 111.22(18) . . ?
C4 Si1 C14 111.89(18) . . ?
C8 Si1 C14 110.36(19) . . ?
C4 Si1 C10 106.6(2) . . ?
C8 Si1 C10 109.00(19) . . ?
C14 Si1 C10 107.6(2) . . ?
C3 N1 C7 124.6(4) . . ?
C3 N1 C9 119.3(4) . . ?
C7 N1 C9 116.1(4) . . ?
C5 C2 C12 112.0(4) . . ?
C5 C2 C13 110.4(4) . . ?
C12 C2 C13 110.3(4) . . ?
C5 C2 H18 106.1(16) . . ?
C12 C2 H18 110.5(17) . . ?
C13 C2 H18 107.2(17) . . ?
O1 C3 N1 120.4(4) . . ?
O1 C3 C6 120.3(4) . . ?
N1 C3 C6 119.4(4) . . ?
C5 C4 C6 58.7(2) . . ?
C5 C4 Si1 126.1(3) . . ?
C6 C4 Si1 127.0(3) . . ?
C5 C4 H1 111.3(19) . . ?
C6 C4 H1 110.1(19) . . ?
Si1 C4 H1 113.0(19) . . ?
C6 C5 C4 61.6(3) . . ?
C6 C5 C2 120.6(4) . . ?
C4 C5 C2 124.0(4) . . ?
C6 C5 H3 109.7(17) . . ?
C4 C5 H3 114.4(17) . . ?
C2 C5 H3 115.2(17) . . ?
C5 C6 C3 119.3(4) . . ?
C5 C6 C4 59.7(3) . . ?
C3 C6 C4 119.5(4) . . ?
C5 C6 H2 112.1(16) . . ?
C3 C6 H2 119.3(17) . . ?
C4 C6 H2 113.0(17) . . ?
N1 C7 C15 113.3(5) . . ?
N1 C7 H40 111(2) . . ?
C15 C7 H40 102(2) . . ?
N1 C7 H41 112(3) . . ?
C15 C7 H41 108(3) . . ?
H40 C7 H41 110(4) . . ?
Si1 C8 H8A 109.5 . . ?
Si1 C8 H8B 109.5 . . ?
H8A C8 H8B 109.5 . . ?
Si1 C8 H8C 109.5 . . ?
H8A C8 H8C 109.5 . . ?
H8B C8 H8C 109.5 . . ?
N1 C9 C16 111.5(4) . . ?
N1 C9 H14 111(2) . . ?
C16 C9 H14 105.6(19) . . ?
N1 C9 H13 104(2) . . ?
C16 C9 H13 105(2) . . ?
H14 C9 H13 120(3) . . ?
C17 C10 C20 108.8(4) . . ?
C17 C10 C18 108.6(4) . . ?
C20 C10 C18 109.3(4) . . ?
C17 C10 Si1 110.5(3) . . ?
C20 C10 Si1 109.5(3) . . ?
C18 C10 Si1 110.1(3) . . ?
C21 C11 C13 108.9(6) . . ?
C21 C11 H11A 109.9 . . ?
C13 C11 H11A 109.9 . . ?
C21 C11 H11B 109.9 . . ?
C13 C11 H11B 109.9 . . ?
H11A C11 H11B 108.3 . . ?
C2 C12 C19 112.8(6) . . ?
C2 C12 H12 105(2) . . ?
C19 C12 H12 111(3) . . ?
C2 C12 H20 106(2) . . ?
C19 C12 H20 114(2) . . ?
H12 C12 H20 108(4) . . ?
C11 C13 C2 112.4(4) . . ?
C11 C13 H13A 109.1 . . ?
C2 C13 H13A 109.1 . . ?
C11 C13 H13B 109.1 . . ?
C2 C13 H13B 109.1 . . ?
H13A C13 H13B 107.8 . . ?
Si1 C14 H14A 109.5 . . ?
Si1 C14 H14B 109.5 . . ?
H14A C14 H14B 109.5 . . ?
Si1 C14 H14C 109.5 . . ?
H14A C14 H14C 109.5 . . ?
H14B C14 H14C 109.5 . . ?
C7 C15 H46 112(3) . . ?
C7 C15 H42 103(3) . . ?
H46 C15 H42 109(4) . . ?
C7 C15 H45 111(3) . . ?
H46 C15 H45 99(4) . . ?
H42 C15 H45 123(5) . . ?
C9 C16 H16A 109.5 . . ?
C9 C16 H16B 109.5 . . ?
H16A C16 H16B 109.5 . . ?
C9 C16 H16C 109.5 . . ?
H16A C16 H16C 109.5 . . ?
H16B C16 H16C 109.5 . . ?
C10 C17 H17A 109.5 . . ?
C10 C17 H17B 109.5 . . ?
H17A C17 H17B 109.5 . . ?
C10 C17 H17C 109.5 . . ?
H17A C17 H17C 109.5 . . ?
H17B C17 H17C 109.5 . . ?
C10 C18 H18A 109.5 . . ?
C10 C18 H18B 109.5 . . ?
H18A C18 H18B 109.5 . . ?
C10 C18 H18C 109.5 . . ?
H18A C18 H18C 109.5 . . ?
H18B C18 H18C 109.5 . . ?
C21 C19 C12 109.6(7) . . ?
C21 C19 H11 133(4) . . ?
C12 C19 H11 100(4) . . ?
C21 C19 H43 112(4) . . ?
C12 C19 H43 106(3) . . ?
H11 C19 H43 93(5) . . ?
C10 C20 H20A 109.5 . . ?
C10 C20 H20B 109.5 . . ?
H20A C20 H20B 109.5 . . ?
C10 C20 H20C 109.5 . . ?
H20A C20 H20C 109.5 . . ?
H20B C20 H20C 109.5 . . ?
C11 C21 C19 113.1(7) . . ?
C11 C21 H24 104(3) . . ?
C19 C21 H24 109(4) . . ?
C11 C21 H23 109(4) . . ?
C19 C21 H23 102(4) . . ?
H24 C21 H23 120(5) . . ?

loop_
_geom_bond_atom_site_label_1
_geom_bond_atom_site_label_2
_geom_bond_distance
_geom_bond_site_symmetry_2
_geom_bond_publ_flag
Si1 C4 1.849(4) . ?
Si1 C8 1.860(3) . ?
Si1 C14 1.876(4) . ?
Si1 C10 1.888(4) . ?
N1 C3 1.350(4) . ?
N1 C7 1.469(6) . ?
N1 C9 1.465(5) . ?
O1 C3 1.235(4) . ?
C2 C5 1.502(5) . ?
C2 C12 1.508(6) . ?
C2 C13 1.528(5) . ?
C2 H18 1.00(3) . ?
C3 C6 1.474(5) . ?
C4 C5 1.499(5) . ?
C4 C6 1.526(5) . ?
C4 H1 0.85(2) . ?
C5 C6 1.483(5) . ?
C5 H3 0.94(3) . ?
C6 H2 0.91(2) . ?
C7 C15 1.514(8) . ?
C7 H40 1.05(4) . ?
C7 H41 0.80(3) . ?
C8 H8A 0.9600 . ?
C8 H8B 0.9600 . ?
C8 H8C 0.9600 . ?
C9 C16 1.514(5) . ?
C9 H14 0.99(3) . ?
C9 H13 1.13(4) . ?
C10 C17 1.532(5) . ?
C10 C20 1.550(5) . ?
C10 C18 1.545(5) . ?
C11 C21 1.493(8) . ?
C11 C13 1.527(5) . ?
C11 H11A 0.9700 . ?
C11 H11B 0.9700 . ?
C12 C19 1.541(8) . ?
C12 H12 1.05(4) . ?
C12 H20 1.05(3) . ?
C13 H13A 0.9700 . ?
C13 H13B 0.9700 . ?
C14 H14A 0.9600 . ?
C14 H14B 0.9600 . ?
C14 H14C 0.9600 . ?
C15 H46 1.06(4) . ?
C15 H42 1.02(5) . ?
C15 H45 1.01(4) . ?
C16 H16A 0.9600 . ?
C16 H16B 0.9600 . ?
C16 H16C 0.9600 . ?
C17 H17A 0.9600 . ?
C17 H17B 0.9600 . ?
C17 H17C 0.9600 . ?
C18 H18A 0.9600 . ?
C18 H18B 0.9600 . ?
C18 H18C 0.9600 . ?
C19 C21 1.498(10) . ?
C19 H11 0.93(6) . ?
C19 H43 1.12(5) . ?
C20 H20A 0.9600 . ?
C20 H20B 0.9600 . ?
C20 H20C 0.9600 . ?
C21 H24 0.85(4) . ?
C21 H23 1.07(7) . ?

loop_
_geom_torsion_atom_site_label_1
_geom_torsion_atom_site_label_2
_geom_torsion_atom_site_label_3
_geom_torsion_atom_site_label_4
_geom_torsion
_geom_torsion_site_symmetry_1
_geom_torsion_site_symmetry_2
_geom_torsion_site_symmetry_3
_geom_torsion_site_symmetry_4
_geom_torsion_publ_flag
C7 N1 C3 O1 175.3(4) . . . . ?
C9 N1 C3 O1 -4.6(6) . . . . ?
C7 N1 C3 C6 -5.6(6) . . . . ?
C9 N1 C3 C6 174.5(4) . . . . ?
C8 Si1 C4 C5 7.3(4) . . . . ?
C14 Si1 C4 C5 -116.6(4) . . . . ?
C10 Si1 C4 C5 126.0(4) . . . . ?
C8 Si1 C4 C6 82.5(4) . . . . ?
C14 Si1 C4 C6 -41.4(4) . . . . ?
C10 Si1 C4 C6 -158.8(4) . . . . ?
Si1 C4 C5 C6 115.4(4) . . . . ?
C6 C4 C5 C2 109.5(5) . . . . ?
Si1 C4 C5 C2 -135.1(4) . . . . ?
C12 C2 C5 C6 160.0(5) . . . . ?
C13 C2 C5 C6 -76.6(5) . . . . ?
C12 C2 C5 C4 85.5(6) . . . . ?
C13 C2 C5 C4 -151.0(4) . . . . ?
C4 C5 C6 C3 -109.0(4) . . . . ?
C2 C5 C6 C3 136.3(4) . . . . ?
C2 C5 C6 C4 -114.7(5) . . . . ?
O1 C3 C6 C5 26.2(6) . . . . ?
N1 C3 C6 C5 -152.9(4) . . . . ?
O1 C3 C6 C4 -43.5(5) . . . . ?
N1 C3 C6 C4 137.4(4) . . . . ?
Si1 C4 C6 C5 -113.9(4) . . . . ?
C5 C4 C6 C3 108.7(4) . . . . ?
Si1 C4 C6 C3 -5.2(6) . . . . ?
C3 N1 C7 C15 93.0(6) . . . . ?
C9 N1 C7 C15 -87.1(6) . . . . ?
C3 N1 C9 C16 91.9(5) . . . . ?
C7 N1 C9 C16 -88.0(6) . . . . ?
C4 Si1 C10 C17 -56.2(4) . . . . ?
C8 Si1 C10 C17 63.9(4) . . . . ?
C14 Si1 C10 C17 -176.4(3) . . . . ?
C4 Si1 C10 C20 -176.1(3) . . . . ?
C8 Si1 C10 C20 -55.9(4) . . . . ?
C14 Si1 C10 C20 63.8(4) . . . . ?
C4 Si1 C10 C18 63.7(4) . . . . ?
C8 Si1 C10 C18 -176.1(3) . . . . ?
C14 Si1 C10 C18 -56.5(4) . . . . ?
C5 C2 C12 C19 176.1(7) . . . . ?
C13 C2 C12 C19 52.6(8) . . . . ?
C21 C11 C13 C2 56.4(7) . . . . ?
C5 C2 C13 C11 -178.6(4) . . . . ?
C12 C2 C13 C11 -54.2(6) . . . . ?
C2 C12 C19 C21 -53.8(11) . . . . ?
C13 C11 C21 C19 -58.5(10) . . . . ?
C12 C19 C21 C11 57.1(11) . . . . ?
